data_4127612
loop_
_publ_author_name
'Lv, Ze-Jie'
'Huang, Zhe'
'Zhang, Wen-Xiong'
'Xi, Zhenfeng'

_publ_section_title
;
 Scandium-Promoted Direct Conversion of Dinitrogen into Hydrazine
 Derivatives via N-C Bond Formation.
;
_journal_issue 22
_journal_name_full 'Journal of the American Chemical Society'
_journal_page_first 8773
_journal_page_last 8777
_journal_paper_doi 10.1021/jacs.9b04293
_journal_volume 141
_journal_year 2019
_chemical_formula_moiety 'C42 H76 I2 N4 Sc2'
_chemical_formula_sum 'C42 H76 I2 N4 Sc2'
_chemical_formula_weight 980.78
_space_group_crystal_system monoclinic
_space_group_IT_number 14
_space_group_name_Hall '-P 2yn'
_space_group_name_H-M_alt 'P 1 21/n 1'
_symmetry_space_group_name_Hall '-P 2yn'
_symmetry_space_group_name_H-M 'P 1 21/n 1'
_atom_sites_solution_hydrogens geom
_audit_creation_date 2019-04-11
_audit_creation_method
;
Olex2 1.2
(compiled 2018.05.29 svn.r3508 for OlexSys, GUI svn.r5506)
;
_cell_angle_alpha 90
_cell_angle_beta 101.269(2)
_cell_angle_gamma 90
_cell_formula_units_Z 2
_cell_length_a 9.6058(2)
_cell_length_b 13.9131(2)
_cell_length_c 17.8895(3)
_cell_measurement_reflns_used 21324
_cell_measurement_temperature 180.00(10)
_cell_measurement_theta_max 30.7840
_cell_measurement_theta_min 3.7610
_cell_volume 2344.77(7)
_computing_cell_refinement 'CrysAlisPro 1.171.39.33c (Rigaku OD, 2017)'
_computing_data_collection 'CrysAlisPro 1.171.39.33c (Rigaku OD, 2017)'
_computing_data_reduction 'CrysAlisPro 1.171.39.33c (Rigaku OD, 2017)'
_computing_molecular_graphics 'Olex2 (Dolomanov et al., 2009)'
_computing_publication_material 'Olex2 (Dolomanov et al., 2009)'
_computing_structure_refinement 'ShelXL (Sheldrick, 2015)'
_computing_structure_solution 'SHELXT 2014/5 (Sheldrick, 2014)'
_diffrn_ambient_environment N~2~
_diffrn_ambient_temperature 180.00(10)
_diffrn_detector 'CCD plate'
_diffrn_measured_fraction_theta_full 0.995
_diffrn_measured_fraction_theta_max 0.996
_diffrn_measurement_details
;
List of Runs (angles in degrees, time in seconds):

  # Type    Start    End  Width  t~exp~   \w     \q     \k     \f   Frames
--------------------------------------------------------------------------
  1  \w    -31.00  31.00   0.50    1.83    --   -1.70 -82.00  30.00  124
  2  \w    -33.00  18.00   0.50    1.83    --   -1.70 -82.00-150.00  102
  3  \w    -32.00  21.00   0.50    1.83    --   -1.70 -82.00 120.00  106
  4  \w    -24.00   1.00   0.50    1.83    --   -1.70 -82.00-180.00   50
  5  \w      4.00  29.00   0.50    1.83    --   -1.70 -82.00 -90.00   50
  6  \w    -20.00  82.00   0.50    1.83    --   -1.70  57.00 150.00  204
  7  \w    -29.00  34.00   0.50    1.83    --    1.90 -82.00 -30.00  126
  8  \w     20.00  65.00   0.50    1.83    --    1.90  37.00 -30.00   90
  9  \w    -87.00  -2.00   0.50    1.83    --    1.90 -37.00  30.00  170
;
_diffrn_measurement_device 'four-circle diffractometer'
_diffrn_measurement_device_type 'XtaLAB AFC12 (RINC): Kappa single'
_diffrn_measurement_method '\w scans'
_diffrn_orient_matrix_type 'CrysAlisPro convention (1999,Acta A55,543-557)'
_diffrn_orient_matrix_UB_11 0.0014684000
_diffrn_orient_matrix_UB_12 -0.0037958000
_diffrn_orient_matrix_UB_13 0.0396878000
_diffrn_orient_matrix_UB_21 -0.0749914000
_diffrn_orient_matrix_UB_22 -0.0043296000
_diffrn_orient_matrix_UB_23 -0.0073461000
_diffrn_orient_matrix_UB_31 0.0063057000
_diffrn_orient_matrix_UB_32 -0.0506663000
_diffrn_orient_matrix_UB_33 -0.0023453000
_diffrn_radiation_monochromator mirror
_diffrn_radiation_probe x-ray
_diffrn_radiation_type MoK\a
_diffrn_radiation_wavelength 0.71073
_diffrn_reflns_av_R_equivalents 0.0257
_diffrn_reflns_av_unetI/netI 0.0122
_diffrn_reflns_Laue_measured_fraction_full 0.995
_diffrn_reflns_Laue_measured_fraction_max 0.996
_diffrn_reflns_limit_h_max 11
_diffrn_reflns_limit_h_min -11
_diffrn_reflns_limit_k_max 17
_diffrn_reflns_limit_k_min -16
_diffrn_reflns_limit_l_max 22
_diffrn_reflns_limit_l_min -22
_diffrn_reflns_number 41559
_diffrn_reflns_point_group_measured_fraction_full 0.995
_diffrn_reflns_point_group_measured_fraction_max 0.996
_diffrn_reflns_theta_full 25.242
_diffrn_reflns_theta_max 26.020
_diffrn_reflns_theta_min 3.641
_diffrn_source 'Rotating-anode X-ray tube'
_diffrn_source_type 'Rigaku (Mo) X-ray Source'
_exptl_absorpt_coefficient_mu 1.637
_exptl_absorpt_correction_T_max 1.00000
_exptl_absorpt_correction_T_min 0.93479
_exptl_absorpt_correction_type multi-scan
_exptl_absorpt_process_details
;
CrysAlisPro 1.171.39.33c (Rigaku Oxford Diffraction, 2017)
Empirical absorption correction using spherical harmonics,
 implemented in SCALE3 ABSPACK scaling algorithm.
;
_exptl_crystal_colour 'clear light yellow'
_exptl_crystal_colour_lustre clear
_exptl_crystal_colour_modifier light
_exptl_crystal_colour_primary yellow
_exptl_crystal_density_diffrn 1.389
_exptl_crystal_description block
_exptl_crystal_F_000 1008
_exptl_crystal_size_max 0.17
_exptl_crystal_size_mid 0.13
_exptl_crystal_size_min 0.1
_refine_diff_density_max 0.557
_refine_diff_density_min -0.340
_refine_diff_density_rms 0.067
_refine_ls_extinction_method none
_refine_ls_goodness_of_fit_ref 1.075
_refine_ls_hydrogen_treatment constr
_refine_ls_matrix_type full
_refine_ls_number_parameters 256
_refine_ls_number_reflns 4596
_refine_ls_number_restraints 0
_refine_ls_restrained_S_all 1.075
_refine_ls_R_factor_all 0.0272
_refine_ls_R_factor_gt 0.0250
_refine_ls_shift/su_max 0.002
_refine_ls_shift/su_mean 0.000
_refine_ls_structure_factor_coef Fsqd
_refine_ls_weighting_details 'w=1/[\s^2^(Fo^2^)+(0.0332P)^2^+2.4533P] where P=(Fo^2^+2Fc^2^)/3'
_refine_ls_weighting_scheme calc
_refine_ls_wR_factor_gt 0.0666
_refine_ls_wR_factor_ref 0.0686
_reflns_Friedel_coverage 0.000
_reflns_number_gt 4316
_reflns_number_total 4596
_reflns_threshold_expression 'I > 2\s(I)'
_cod_data_source_file ja9b04293_si_002.cif
_cod_data_source_block 7
_cod_database_code 4127612
_shelx_shelxl_version_number 2017/1
_chemical_oxdiff_formula 'Sc C H N I'
_shelx_space_group_comment
;
The symmetry employed for this shelxl refinement is uniquely defined
by the following loop, which should always be used as a source of
symmetry information in preference to the above space-group names.
They are only intended as comments.
;
_shelx_estimated_absorpt_t_max 0.853
_shelx_estimated_absorpt_t_min 0.768
_reflns_odcompleteness_completeness 99.68
_reflns_odcompleteness_iscentric 1
_reflns_odcompleteness_theta 27.42
_olex2_refinement_description
;
1. Fixed Uiso
 At 1.2 times of:
  All C(H) groups, All C(H,H) groups, All C(H,H,H,H) groups
 At 1.5 times of:
  All C(H,H,H) groups
2. Others
 Sof(H3BC)=Sof(H3BD)=Sof(C5)=Sof(H5A)=Sof(H5B)=Sof(H5C)=Sof(C4)=Sof(H4A)=
 Sof(H4B)=1-FVAR(1)
 Sof(H3AA)=Sof(H3AB)=Sof(C00O)=Sof(H00A)=Sof(H00B)=Sof(C00P)=Sof(H00C)=
 Sof(H00D)=Sof(H00E)=FVAR(1)
3.a Ternary CH refined with riding coordinates:
 C9(H9), C6(H6)
3.b Secondary CH2 refined with riding coordinates:
 C2(H2A,H2B), C3(H3AA,H3AB), C3(H3BC,H3BD), C00O(H00A,H00B), C4(H4A,H4B)
3.c Idealised Me refined as rotating group:
 C18(H18A,H18B,H18C), C17(H17A,H17B,H17C), C11(H11A,H11B,H11C), C10(H10A,H10B,
 H10C), C19(H19A,H19B,H19C), C7(H7A,H7B,H7C), C8(H8A,H8B,H8C), C21(H21A,H21B,
 H21C), C20(H20A,H20B,H20C), C00P(H00C,H00D,H00E), C5(H5A,H5B,H5C)
;
_olex2_submission_special_instructions 'No special instructions were received'
_oxdiff_exptl_absorpt_empirical_details
;
Empirical correction (ABSPACK) includes:
- Absorption correction using spherical harmonics
- Frame scaling
;
_oxdiff_exptl_absorpt_empirical_full_max 1.156
_oxdiff_exptl_absorpt_empirical_full_min 0.875

loop_
_space_group_symop_operation_xyz
'x, y, z'
'-x+1/2, y+1/2, -z+1/2'
'-x, -y, -z'
'x-1/2, -y-1/2, z-1/2'

loop_
_atom_site_label
_atom_site_type_symbol
_atom_site_fract_x
_atom_site_fract_y
_atom_site_fract_z
_atom_site_U_iso_or_equiv
_atom_site_adp_type
_atom_site_occupancy
_atom_site_site_symmetry_order
_atom_site_calc_flag
_atom_site_refinement_flags_posn
_atom_site_refinement_flags_occupancy
_atom_site_disorder_assembly
_atom_site_disorder_group
I1 I 0.53644(2) 0.55730(2) 0.59925(2) 0.03682(7) Uani 1 1 d . . . .
Sc1 Sc 0.46695(4) 0.64907(3) 0.44731(2) 0.02776(10) Uani 1 1 d . . . .
N003 N 0.2618(2) 0.66420(17) 0.37281(12) 0.0391(5) Uani 1 1 d . . . .
N004 N 0.3072(2) 0.73293(15) 0.48850(12) 0.0363(4) Uani 1 1 d . . . .
C13 C 0.7245(3) 0.65748(17) 0.44248(15) 0.0343(5) Uani 1 1 d . . . .
C1 C 0.2138(3) 0.71991(18) 0.42336(15) 0.0369(5) Uani 1 1 d . . . .
C14 C 0.6962(3) 0.73860(19) 0.48551(17) 0.0437(6) Uani 1 1 d . . . .
C18 C 0.8246(3) 0.5764(2) 0.47154(16) 0.0421(6) Uani 1 1 d . . . .
H18A H 0.818969 0.562321 0.523405 0.063 Uiso 1 1 calc GR . . .
H18B H 0.919890 0.594837 0.469070 0.063 Uiso 1 1 calc GR . . .
H18C H 0.798664 0.520329 0.440663 0.063 Uiso 1 1 calc GR . . .
C12 C 0.6498(3) 0.67009(18) 0.36640(15) 0.0374(5) Uani 1 1 d . . . .
C9 C 0.2645(3) 0.7823(2) 0.55328(17) 0.0464(6) Uani 1 1 d . . . .
H9 H 0.203175 0.836643 0.533648 0.056 Uiso 1 1 calc R . . .
C15 C 0.6013(3) 0.79936(18) 0.4357(2) 0.0516(8) Uani 1 1 d . . . .
C17 C 0.6645(3) 0.6086(2) 0.29939(16) 0.0513(7) Uani 1 1 d . . . .
H17A H 0.690928 0.544628 0.316548 0.077 Uiso 1 1 calc GR . . .
H17B H 0.736292 0.635160 0.274928 0.077 Uiso 1 1 calc GR . . .
H17C H 0.575593 0.606855 0.263846 0.077 Uiso 1 1 calc GR . . .
C16 C 0.5723(3) 0.7573(2) 0.36266(18) 0.0481(7) Uani 1 1 d . . . .
C2 C 0.0714(3) 0.7707(2) 0.40555(18) 0.0480(7) Uani 1 1 d . . . .
H2A H 0.033725 0.777869 0.451751 0.058 Uiso 1 1 calc R . . .
H2B H 0.004574 0.732963 0.369499 0.058 Uiso 1 1 calc R . . .
C11 C 0.3936(3) 0.8206(2) 0.6077(2) 0.0569(8) Uani 1 1 d . . . .
H11A H 0.451491 0.767801 0.630051 0.085 Uiso 1 1 calc GR . . .
H11B H 0.363662 0.857341 0.647117 0.085 Uiso 1 1 calc GR . . .
H11C H 0.447584 0.860882 0.580301 0.085 Uiso 1 1 calc GR . . .
C10 C 0.1816(3) 0.7147(3) 0.59569(18) 0.0562(8) Uani 1 1 d . . . .
H10A H 0.099822 0.690826 0.561057 0.084 Uiso 1 1 calc GR . . .
H10B H 0.151734 0.749014 0.636389 0.084 Uiso 1 1 calc GR . . .
H10C H 0.241168 0.661883 0.616289 0.084 Uiso 1 1 calc GR . . .
C6 C 0.1664(3) 0.6339(3) 0.30164(15) 0.0533(8) Uani 1 1 d . . . .
H6 H 0.106381 0.688631 0.281487 0.064 Uiso 1 1 calc R . . .
C19 C 0.7674(3) 0.7601(3) 0.5661(2) 0.0657(10) Uani 1 1 d . . . .
H19A H 0.699559 0.787343 0.593010 0.099 Uiso 1 1 calc GR . . .
H19B H 0.843284 0.805045 0.566123 0.099 Uiso 1 1 calc GR . . .
H19C H 0.804946 0.701817 0.590844 0.099 Uiso 1 1 calc GR . . .
C7 C 0.0717(4) 0.5523(3) 0.31582(19) 0.0619(9) Uani 1 1 d . . . .
H7A H 0.128616 0.496921 0.332865 0.093 Uiso 1 1 calc GR . . .
H7B H 0.006441 0.537213 0.269470 0.093 Uiso 1 1 calc GR . . .
H7C H 0.019639 0.570933 0.354180 0.093 Uiso 1 1 calc GR . . .
C8 C 0.2526(4) 0.6044(3) 0.24276(16) 0.0699(10) Uani 1 1 d . . . .
H8A H 0.309766 0.657548 0.232538 0.105 Uiso 1 1 calc GR . . .
H8B H 0.189664 0.585574 0.196571 0.105 Uiso 1 1 calc GR . . .
H8C H 0.312976 0.551282 0.261961 0.105 Uiso 1 1 calc GR . . .
C21 C 0.4908(4) 0.8057(3) 0.2918(3) 0.0807(13) Uani 1 1 d . . . .
H21A H 0.487793 0.763978 0.248778 0.121 Uiso 1 1 calc GR . . .
H21B H 0.537126 0.864703 0.283412 0.121 Uiso 1 1 calc GR . . .
H21C H 0.395877 0.819019 0.298327 0.121 Uiso 1 1 calc GR . . .
C20 C 0.5555(5) 0.8995(2) 0.4530(3) 0.0841(14) Uani 1 1 d . . . .
H20A H 0.453921 0.901826 0.445904 0.126 Uiso 1 1 calc GR . . .
H20B H 0.587265 0.944591 0.419370 0.126 Uiso 1 1 calc GR . . .
H20C H 0.596360 0.915612 0.504872 0.126 Uiso 1 1 calc GR . . .
C3 C 0.0915(4) 0.8707(3) 0.3713(3) 0.0975(17) Uani 1 1 d . . . .
H3AA H 0.102806 0.863241 0.318901 0.117 Uiso 0.598(19) 1 calc R P A 1
H3AB H 0.177013 0.900323 0.399771 0.117 Uiso 0.598(19) 1 calc R P A 1
H3BC H 0.153140 0.865774 0.334506 0.117 Uiso 0.402(19) 1 calc R P A 2
H3BD H 0.134285 0.914799 0.411215 0.117 Uiso 0.402(19) 1 calc R P A 2
C00O C -0.0423(12) 0.9391(7) 0.3739(6) 0.081(3) Uani 0.598(19) 1 d . P A 1
H00A H -0.066766 0.937280 0.423980 0.097 Uiso 0.598(19) 1 calc R P A 1
H00B H -0.020916 1.005031 0.362422 0.097 Uiso 0.598(19) 1 calc R P A 1
C00P C -0.1560(11) 0.9028(7) 0.3177(6) 0.098(4) Uani 0.598(19) 1 d . P A 1
H00C H -0.122590 0.889990 0.271545 0.146 Uiso 0.598(19) 1 calc GR P A 1
H00D H -0.230980 0.949498 0.307915 0.146 Uiso 0.598(19) 1 calc GR P A 1
H00E H -0.191193 0.844461 0.335903 0.146 Uiso 0.598(19) 1 calc GR P A 1
C5 C -0.100(2) 0.9621(10) 0.3964(11) 0.117(7) Uani 0.402(19) 1 d . P A 2
H5A H -0.183913 0.999234 0.378345 0.175 Uiso 0.402(19) 1 calc GR P A 2
H5B H -0.023636 1.004310 0.418400 0.175 Uiso 0.402(19) 1 calc GR P A 2
H5C H -0.117510 0.917390 0.434352 0.175 Uiso 0.402(19) 1 calc GR P A 2
C4 C -0.060(2) 0.9083(11) 0.3312(12) 0.088(6) Uani 0.402(19) 1 d . P A 2
H4A H -0.054612 0.950183 0.288525 0.106 Uiso 0.402(19) 1 calc R P A 2
H4B H -0.124823 0.855798 0.314247 0.106 Uiso 0.402(19) 1 calc R P A 2

loop_
_atom_site_aniso_label
_atom_site_aniso_U_11
_atom_site_aniso_U_22
_atom_site_aniso_U_33
_atom_site_aniso_U_23
_atom_site_aniso_U_13
_atom_site_aniso_U_12
I1 0.04707(11) 0.03470(10) 0.02848(10) 0.00121(6) 0.00688(7) 0.00276(6)
Sc1 0.0302(2) 0.0276(2) 0.0270(2) 0.00187(16) 0.00915(16) 0.00435(16)
N003 0.0381(11) 0.0519(13) 0.0264(10) 0.0047(9) 0.0042(8) 0.0137(10)
N004 0.0352(10) 0.0372(11) 0.0384(11) -0.0033(9) 0.0116(9) 0.0079(9)
C13 0.0332(12) 0.0317(12) 0.0415(13) -0.0019(10) 0.0157(10) 0.0002(9)
C1 0.0328(12) 0.0382(13) 0.0412(13) 0.0094(10) 0.0111(10) 0.0092(10)
C14 0.0397(14) 0.0387(13) 0.0584(17) -0.0148(12) 0.0239(12) -0.0104(11)
C18 0.0348(13) 0.0469(14) 0.0457(15) 0.0022(12) 0.0103(11) 0.0079(11)
C12 0.0425(13) 0.0355(12) 0.0397(13) 0.0063(10) 0.0219(11) 0.0027(10)
C9 0.0402(14) 0.0487(16) 0.0524(16) -0.0169(13) 0.0143(12) 0.0088(12)
C15 0.0522(16) 0.0255(12) 0.088(2) 0.0009(13) 0.0397(16) 0.0000(11)
C17 0.0572(17) 0.0665(19) 0.0355(14) 0.0000(13) 0.0223(13) 0.0056(15)
C16 0.0512(16) 0.0390(14) 0.0615(18) 0.0214(13) 0.0294(14) 0.0093(12)
C2 0.0382(14) 0.0525(16) 0.0540(16) 0.0128(13) 0.0106(12) 0.0175(12)
C11 0.0515(17) 0.0527(17) 0.068(2) -0.0272(15) 0.0165(15) -0.0020(14)
C10 0.0475(16) 0.079(2) 0.0462(16) -0.0202(15) 0.0194(13) -0.0042(15)
C6 0.0462(15) 0.083(2) 0.0266(13) 0.0038(13) -0.0031(11) 0.0203(15)
C19 0.0492(17) 0.079(2) 0.073(2) -0.0405(19) 0.0219(16) -0.0233(16)
C7 0.0483(17) 0.093(3) 0.0399(16) -0.0160(16) -0.0017(13) 0.0024(16)
C8 0.064(2) 0.119(3) 0.0248(13) 0.0051(17) 0.0040(13) 0.023(2)
C21 0.077(2) 0.078(3) 0.095(3) 0.058(2) 0.037(2) 0.027(2)
C20 0.088(3) 0.0280(15) 0.156(4) -0.001(2) 0.072(3) 0.0041(16)
C3 0.064(2) 0.080(3) 0.154(5) 0.066(3) 0.034(3) 0.037(2)
C00O 0.107(7) 0.074(6) 0.067(5) 0.022(4) 0.027(5) 0.060(5)
C00P 0.050(5) 0.100(7) 0.143(9) 0.077(6) 0.017(4) 0.018(4)
C5 0.132(13) 0.072(8) 0.169(16) 0.008(9) 0.084(13) 0.063(8)
C4 0.082(13) 0.072(8) 0.117(13) 0.043(9) 0.038(11) 0.049(8)

loop_
_atom_type_symbol
_atom_type_description
_atom_type_scat_dispersion_real
_atom_type_scat_dispersion_imag
_atom_type_scat_source
C C 0.0033 0.0016 'International Tables Vol C Tables 4.2.6.8 and 6.1.1.4'
H H 0.0000 0.0000 'International Tables Vol C Tables 4.2.6.8 and 6.1.1.4'
I I -0.4742 1.8119 'International Tables Vol C Tables 4.2.6.8 and 6.1.1.4'
N N 0.0061 0.0033 'International Tables Vol C Tables 4.2.6.8 and 6.1.1.4'
Sc Sc 0.2519 0.3716 'International Tables Vol C Tables 4.2.6.8 and 6.1.1.4'

loop_
_geom_angle_atom_site_label_1
_geom_angle_atom_site_label_2
_geom_angle_atom_site_label_3
_geom_angle
_geom_angle_site_symmetry_3
Sc1 I1 Sc1 99.809(11) 3_666
I1 Sc1 I1 80.191(11) 3_666
N003 Sc1 I1 128.52(6) .
N003 Sc1 I1 87.87(6) 3_666
N003 Sc1 N004 62.41(8) .
N003 Sc1 C13 139.85(8) .
N003 Sc1 C1 31.24(8) .
N003 Sc1 C14 140.00(10) .
N003 Sc1 C12 106.87(9) .
N003 Sc1 C15 106.98(10) .
N003 Sc1 C16 89.77(10) .
N004 Sc1 I1 88.14(6) .
N004 Sc1 I1 129.94(6) 3_666
N004 Sc1 C13 139.36(8) .
N004 Sc1 C1 31.19(8) .
N004 Sc1 C14 106.39(8) .
N004 Sc1 C12 139.21(8) .
N004 Sc1 C15 89.37(9) .
N004 Sc1 C16 106.28(9) .
C13 Sc1 I1 90.28(6) .
C13 Sc1 I1 89.56(6) 3_666
C13 Sc1 C1 152.23(8) .
C13 Sc1 C14 33.04(8) .
C13 Sc1 C12 33.03(9) .
C1 Sc1 I1 111.23(6) 3_666
C1 Sc1 I1 110.69(6) .
C14 Sc1 I1 120.99(6) 3_666
C14 Sc1 I1 86.30(7) .
C14 Sc1 C1 127.20(9) .
C12 Sc1 I1 85.51(6) 3_666
C12 Sc1 I1 121.61(6) .
C12 Sc1 C1 127.19(8) .
C12 Sc1 C14 54.61(9) .
C15 Sc1 I1 139.66(7) 3_666
C15 Sc1 I1 114.31(9) .
C15 Sc1 C13 54.79(9) .
C15 Sc1 C1 98.78(9) .
C15 Sc1 C14 33.08(10) .
C15 Sc1 C12 54.48(9) .
C16 Sc1 I1 140.82(8) .
C16 Sc1 I1 113.30(7) 3_666
C16 Sc1 C13 54.99(9) .
C16 Sc1 C1 98.63(9) .
C16 Sc1 C14 54.88(11) .
C16 Sc1 C12 33.03(8) .
C16 Sc1 C15 32.93(11) .
C1 N003 Sc1 91.87(15) .
C1 N003 C6 120.6(2) .
C6 N003 Sc1 147.18(18) .
C1 N004 Sc1 91.72(15) .
C1 N004 C9 120.4(2) .
C9 N004 Sc1 147.48(18) .
C14 C13 Sc1 73.88(14) .
C14 C13 C18 125.7(3) .
C18 C13 Sc1 121.52(17) .
C12 C13 Sc1 73.72(14) .
C12 C13 C14 107.8(2) .
C12 C13 C18 126.3(2) .
N003 C1 Sc1 56.89(12) .
N003 C1 C2 122.9(2) .
N004 C1 Sc1 57.09(12) .
N004 C1 N003 113.9(2) .
N004 C1 C2 123.0(2) .
C2 C1 Sc1 173.93(19) .
C13 C14 Sc1 73.08(14) .
C13 C14 C19 125.4(3) .
C15 C14 Sc1 72.74(16) .
C15 C14 C13 107.5(3) .
C15 C14 C19 126.8(3) .
C19 C14 Sc1 124.9(2) .
C13 C18 H18A 109.5 .
C13 C18 H18B 109.5 .
C13 C18 H18C 109.5 .
H18A C18 H18B 109.5 .
H18A C18 H18C 109.5 .
H18B C18 H18C 109.5 .
C13 C12 Sc1 73.26(13) .
C13 C12 C17 125.9(2) .
C17 C12 Sc1 125.57(19) .
C16 C12 Sc1 72.90(14) .
C16 C12 C13 108.3(2) .
C16 C12 C17 125.4(3) .
N004 C9 H9 108.6 .
N004 C9 C11 110.5(2) .
N004 C9 C10 110.9(2) .
C11 C9 H9 108.6 .
C11 C9 C10 109.8(3) .
C10 C9 H9 108.6 .
C14 C15 Sc1 74.18(15) .
C14 C15 C20 126.6(3) .
C16 C15 Sc1 73.49(15) .
C16 C15 C14 108.7(2) .
C16 C15 C20 124.1(3) .
C20 C15 Sc1 125.5(2) .
C12 C17 H17A 109.5 .
C12 C17 H17B 109.5 .
C12 C17 H17C 109.5 .
H17A C17 H17B 109.5 .
H17A C17 H17C 109.5 .
H17B C17 H17C 109.5 .
C12 C16 Sc1 74.08(14) .
C12 C16 C21 127.0(3) .
C15 C16 Sc1 73.57(15) .
C15 C16 C12 107.7(3) .
C15 C16 C21 124.7(3) .
C21 C16 Sc1 125.1(2) .
C1 C2 H2A 109.9 .
C1 C2 H2B 109.9 .
C1 C2 C3 108.9(2) .
H2A C2 H2B 108.3 .
C3 C2 H2A 109.9 .
C3 C2 H2B 109.9 .
C9 C11 H11A 109.5 .
C9 C11 H11B 109.5 .
C9 C11 H11C 109.5 .
H11A C11 H11B 109.5 .
H11A C11 H11C 109.5 .
H11B C11 H11C 109.5 .
C9 C10 H10A 109.5 .
C9 C10 H10B 109.5 .
C9 C10 H10C 109.5 .
H10A C10 H10B 109.5 .
H10A C10 H10C 109.5 .
H10B C10 H10C 109.5 .
N003 C6 H6 108.4 .
N003 C6 C7 111.3(2) .
N003 C6 C8 110.1(2) .
C7 C6 H6 108.4 .
C7 C6 C8 110.0(3) .
C8 C6 H6 108.4 .
C14 C19 H19A 109.5 .
C14 C19 H19B 109.5 .
C14 C19 H19C 109.5 .
H19A C19 H19B 109.5 .
H19A C19 H19C 109.5 .
H19B C19 H19C 109.5 .
C6 C7 H7A 109.5 .
C6 C7 H7B 109.5 .
C6 C7 H7C 109.5 .
H7A C7 H7B 109.5 .
H7A C7 H7C 109.5 .
H7B C7 H7C 109.5 .
C6 C8 H8A 109.5 .
C6 C8 H8B 109.5 .
C6 C8 H8C 109.5 .
H8A C8 H8B 109.5 .
H8A C8 H8C 109.5 .
H8B C8 H8C 109.5 .
C16 C21 H21A 109.5 .
C16 C21 H21B 109.5 .
C16 C21 H21C 109.5 .
H21A C21 H21B 109.5 .
H21A C21 H21C 109.5 .
H21B C21 H21C 109.5 .
C15 C20 H20A 109.5 .
C15 C20 H20B 109.5 .
C15 C20 H20C 109.5 .
H20A C20 H20B 109.5 .
H20A C20 H20C 109.5 .
H20B C20 H20C 109.5 .
C2 C3 H3AA 109.4 .
C2 C3 H3AB 109.4 .
C2 C3 H3BC 110.2 .
C2 C3 H3BD 110.2 .
C2 C3 C00O 111.0(5) .
C2 C3 C4 107.6(7) .
H3AA C3 H3AB 108.0 .
H3BC C3 H3BD 108.5 .
C00O C3 H3AA 109.4 .
C00O C3 H3AB 109.4 .
C4 C3 H3BC 110.2 .
C4 C3 H3BD 110.2 .
C3 C00O H00A 110.5 .
C3 C00O H00B 110.5 .
H00A C00O H00B 108.7 .
C00P C00O C3 106.0(10) .
C00P C00O H00A 110.5 .
C00P C00O H00B 110.5 .
C00O C00P H00C 109.5 .
C00O C00P H00D 109.5 .
C00O C00P H00E 109.5 .
H00C C00P H00D 109.5 .
H00C C00P H00E 109.5 .
H00D C00P H00E 109.5 .
H5A C5 H5B 109.5 .
H5A C5 H5C 109.5 .
H5B C5 H5C 109.5 .
C4 C5 H5A 109.5 .
C4 C5 H5B 109.5 .
C4 C5 H5C 109.5 .
C3 C4 H4A 111.9 .
C3 C4 H4B 111.9 .
C5 C4 C3 99.5(16) .
C5 C4 H4A 111.9 .
C5 C4 H4B 111.9 .
H4A C4 H4B 109.6 .

loop_
_geom_bond_atom_site_label_1
_geom_bond_atom_site_label_2
_geom_bond_distance
_geom_bond_site_symmetry_2
I1 Sc1 2.9589(4) .
I1 Sc1 2.9880(5) 3_666
Sc1 N003 2.163(2) .
Sc1 N004 2.168(2) .
Sc1 C13 2.495(2) .
Sc1 C1 2.581(2) .
Sc1 C14 2.506(3) .
Sc1 C12 2.501(2) .
Sc1 C15 2.487(3) .
Sc1 C16 2.486(3) .
N003 C1 1.339(3) .
N003 C6 1.477(3) .
N004 C1 1.337(3) .
N004 C9 1.473(3) .
C13 C14 1.422(3) .
C13 C18 1.507(3) .
C13 C12 1.420(4) .
C1 C2 1.517(3) .
C14 C15 1.422(4) .
C14 C19 1.501(4) .
C18 H18A 0.9600 .
C18 H18B 0.9600 .
C18 H18C 0.9600 .
C12 C17 1.501(4) .
C12 C16 1.418(4) .
C9 H9 0.9800 .
C9 C11 1.516(4) .
C9 C10 1.526(4) .
C15 C16 1.410(5) .
C15 C20 1.511(4) .
C17 H17A 0.9600 .
C17 H17B 0.9600 .
C17 H17C 0.9600 .
C16 C21 1.511(4) .
C2 H2A 0.9700 .
C2 H2B 0.9700 .
C2 C3 1.548(5) .
C11 H11A 0.9600 .
C11 H11B 0.9600 .
C11 H11C 0.9600 .
C10 H10A 0.9600 .
C10 H10B 0.9600 .
C10 H10C 0.9600 .
C6 H6 0.9800 .
C6 C7 1.506(5) .
C6 C8 1.519(4) .
C19 H19A 0.9600 .
C19 H19B 0.9600 .
C19 H19C 0.9600 .
C7 H7A 0.9600 .
C7 H7B 0.9600 .
C7 H7C 0.9600 .
C8 H8A 0.9600 .
C8 H8B 0.9600 .
C8 H8C 0.9600 .
C21 H21A 0.9600 .
C21 H21B 0.9600 .
C21 H21C 0.9600 .
C20 H20A 0.9600 .
C20 H20B 0.9600 .
C20 H20C 0.9600 .
C3 H3AA 0.9700 .
C3 H3AB 0.9700 .
C3 H3BC 0.9700 .
C3 H3BD 0.9700 .
C3 C00O 1.607(11) .
C3 C4 1.578(17) .
C00O H00A 0.9700 .
C00O H00B 0.9700 .
C00O C00P 1.425(16) .
C00P H00C 0.9600 .
C00P H00D 0.9600 .
C00P H00E 0.9600 .
C5 H5A 0.9600 .
C5 H5B 0.9600 .
C5 H5C 0.9600 .
C5 C4 1.50(3) .
C4 H4A 0.9700 .
C4 H4B 0.9700 .
